data_7050347
loop_
_publ_author_name
'Norberto Masciocchi'
'Olga Bortolini'
'Giancarlo Fantin'
'Marco Fogagnolo'
'Simona Galli'
'Angelo Sironi'

_publ_section_title
;
Structural and Analytical Powder Diffraction
Studies of the Enantioselective Inclusion of Chiral Arylmethylsulfoxides in
Dehydrocholic Acid Co-Crystals
;
_journal_name_full 'New J.Chem.(Nouv.J.Chim.)'
_journal_year 2004
_chemical_formula_sum 'C31 H41 Br O6 S'
_chemical_name_common '(R)-p-tolyl-bromo-sulfoxide 3,7,12-triketo-5\&s-cholan-24-oic acid'
_space_group_IT_number 4
_symmetry_space_group_name_Hall 'P 2yb'
_symmetry_space_group_name_H-M 'P 1 21 1'
_cell_angle_alpha 90
_cell_angle_beta 101.3891(74)
_cell_angle_gamma 90
_cell_formula_units_Z 2
_cell_length_a 10.9476(12)
_cell_length_b 6.79373(76)
_cell_length_c 20.2718(24)
_cell_volume 1478.03(29)
_diffrn_radiation_type CuK\a
_diffrn_radiation_wavelength 1.5418
_cod_original_sg_symbol_H-M 'P 21'
_cod_original_formula_sum 'C31 H41 Br1 O6 S1'
_cod_database_code 7050347

loop_
_symmetry_equiv_pos_as_xyz
'-x, y+1/2, -z'
'x, y, z'

loop_
_atom_site_label
_atom_site_type_symbol
_atom_site_symmetry_multiplicity
_atom_site_fract_x
_atom_site_fract_y
_atom_site_fract_z
_atom_site_occupancy
_atom_site_B_iso_or_equiv
O1 O 2 0.0952186 0.002331124 1.056742 1 4
O2 O 2 0.4115984 -0.3581932 0.7975486 1 4
O3 O 2 0.9863717 -0.1195104 0.7198189 1 4
O4 O 2 0.9798443 -0.2756953 0.6231221 1 4
H1 H 2 1.023755 -0.1826673 0.6165354 1 4
O5 O 2 0.5402237 0.303378 0.9777185 1 4
C1 C 2 0.08409481 0.03324994 0.8847198 1 4
H2 H 2 0.0105974 0.1108507 0.886761 1 4
H3 H 2 0.06449733 -0.04976775 0.8451666 1 4
C2 C 2 0.1117646 -0.1000657 0.9473465 1 4
H4 H 2 0.03941288 -0.1806489 0.9494574 1 4
H5 H 2 0.1809363 -0.1869179 0.9446685 1 4
C3 C 2 0.1432457 0.02389361 1.008948 1 4
C4 C 2 0.2400889 0.1767602 1.006885 1 4
H6 H 2 0.3205903 0.1125963 1.012976 1 4
H7 H 2 0.2420229 0.2656711 1.044527 1 4
C5 C 2 0.2205703 0.2999897 0.9410031 1 4
H8 H 2 0.1490553 0.3867289 0.9411467 1 4
C6 C 2 0.3353025 0.4325305 0.9428683 1 4
H9 H 2 0.3174498 0.5296178 0.9072771 1 4
H10 H 2 0.3544105 0.5015003 0.985578 1 4
C7 C 2 0.4451946 0.3090427 0.9340221 1 4
C8 C 2 0.4268656 0.1921265 0.8707387 1 4
H11 H 2 0.4091102 0.284308 0.8329222 1 4
C9 C 2 0.309278 0.05793537 0.8675425 1 4
H12 H 2 0.3285498 -0.03124719 0.9062707 1 4
C10 C 2 0.190556 0.1752087 0.8759538 1 4
C11 C 2 0.2884171 -0.07519475 0.8034639 1 4
H13 H 2 0.2248657 -0.1727043 0.8064581 1 4
H14 H 2 0.2588217 0.004841831 0.763973 1 4
C12 C 2 0.4066536 -0.1771549 0.7964197 1 4
C13 C 2 0.5168788 -0.0464417 0.7933389 1 4
C14 C 2 0.537379 0.06687296 0.8619745 1 4
H15 H 2 0.54754 -0.03363866 0.897421 1 4
C15 C 2 0.664514 0.1638965 0.8665448 1 4
H16 H 2 0.7044716 0.1865313 0.9130968 1 4
H17 H 2 0.6569422 0.2881787 0.8426701 1 4
C16 C 2 0.7375036 0.01296088 0.8331153 1 4
H18 H 2 0.8028803 -0.04570754 0.866659 1 4
H19 H 2 0.7756504 0.07735704 0.7996724 1 4
C17 C 2 0.6457228 -0.1483232 0.7995026 1 4
H20 H 2 0.648925 -0.256346 0.8319222 1 4
C18 C 2 0.4878478 0.09204279 0.7328568 1 4
H21 H 2 0.4600811 0.01661862 0.6927348 1 4
H22 H 2 0.5616431 0.1639245 0.729116 1 4
H23 H 2 0.423547 0.1824595 0.7389589 1 4
C19 C 2 0.1456406 0.3118831 0.816185 1 4
H24 H 2 0.1167408 0.2347079 0.7765935 1 4
H25 H 2 0.2131801 0.3943915 0.8093698 1 4
H26 H 2 0.07875472 0.392441 0.825289 1 4
C20 C 2 0.6828429 -0.2334224 0.7356088 1 4
H27 H 2 0.7026155 -0.12351 0.708303 1 4
C21 C 2 0.5804856 -0.3577058 0.6923064 1 4
H28 H 2 0.55139 -0.4550082 0.7199376 1 4
H29 H 2 0.613466 -0.4217271 0.6573994 1 4
H30 H 2 0.5123056 -0.2740663 0.6724767 1 4
C22 C 2 0.8019909 -0.3593873 0.7576849 1 4
H31 H 2 0.859501 -0.2871329 0.7916595 1 4
H32 H 2 0.7796289 -0.4792416 0.7783748 1 4
C23 C 2 0.8698295 -0.4155907 0.7007669 1 4
H33 H 2 0.9208323 -0.5308695 0.7143308 1 4
H34 H 2 0.8084145 -0.4502571 0.6611011 1 4
C24 C 2 0.9498544 -0.2560918 0.6832123 1 4
S1g S 2 -0.8600988 -0.8303943 0.6194605 1 4
O1g O 2 -0.8448236 -1.036589 0.5962785 1 4
C1g C 2 -1.017697 -0.7658822 0.587048 1 4
H1g H 2 -1.023277 -0.6270422 0.5780195 1 4
H2g H 2 -1.067732 -0.7985174 0.6194077 1 4
H3g H 2 -1.047345 -0.8373079 0.5461076 1 4
C2g C 2 -0.7901871 -0.6745776 0.5664434 1 4
C3g C 2 -0.7739582 -0.7478369 0.5049099 1 4
H4g H 2 -0.8028927 -0.8725115 0.4908073 1 4
C4g C 2 -0.714252 -0.6331848 0.4650575 1 4
H5g H 2 -0.7025881 -0.6827759 0.423995 1 4
C5g C 2 -0.6711803 -0.4472331 0.4841938 1 4
C6g C 2 -0.6913968 -0.3767169 0.5446555 1 4
H6g H 2 -0.6646849 -0.2504397 0.5581365 1 4
C7g C 2 -0.7503152 -0.4885824 0.5861064 1 4
H7g H 2 -0.7628073 -0.4381425 0.6268875 1 4
Br1g Br 2 -0.5849713 -0.2947186 0.4315245 1 4
